data_1572832
loop_
_publ_author_name
'Arumugam, Ramar'
'Muhammed Munthasir, Akkarakkaran Thayyil'
'Kannan, Ramkumar'
'Banerjee, Dipanjan'
'Sudhakar, Pagidi'
'Soma, Venugopal Rao'
'Thilagar, Pakkirisamy'
'Chandrasekhar, Vadapalli'

_publ_section_title
;
 Regioisomers containing triarylboron-based motifs as multi-functional
 photoluminescent materials: from dual-mode delayed emission to
 pH-switchable room-temperature phosphorescence.
;
_journal_issue 44
_journal_name_full 'Chemical science'
_journal_page_first 18364
_journal_page_last 18378
_journal_paper_doi 10.1039/d4sc05656f
_journal_volume 15
_journal_year 2024
_chemical_formula_moiety 'C31 H37 B N, C F3 O3 S, 2(C H2 Cl2)'
_chemical_formula_sum 'C34 H41 B Cl4 F3 N O3 S'
_chemical_formula_weight 753.35
_space_group_crystal_system monoclinic
_space_group_IT_number 15
_space_group_name_Hall '-I 2ya'
_space_group_name_H-M_alt 'I 1 2/a 1'
_atom_sites_solution_hydrogens geom
_audit_creation_method SHELXL-2018/3
_audit_update_record
;
2024-05-27 deposited with the CCDC.	2024-10-07 downloaded from the CCDC.
;
_cell_angle_alpha 90
_cell_angle_beta 94.795(3)
_cell_angle_gamma 90
_cell_formula_units_Z 8
_cell_length_a 17.9022(7)
_cell_length_b 8.3999(3)
_cell_length_c 47.9410(16)
_cell_measurement_reflns_used 10742
_cell_measurement_temperature 100(2)
_cell_measurement_theta_max 29.7460
_cell_measurement_theta_min 2.8500
_cell_volume 7184.0(5)
_computing_cell_refinement 'CrysAlisPro 1.171.39.29d (Rigaku OD, 2017)'
_computing_data_collection 'CrysAlisPro 1.171.39.29d (Rigaku OD, 2017)'
_computing_data_reduction 'CrysAlisPro 1.171.39.29d (Rigaku OD, 2017)'
_computing_molecular_graphics 'ORTEP-3 (Farrugia, 1997)'
_computing_publication_material 'SHELXL-97 (Sheldrick, 2008)'
_computing_structure_refinement 'SHELXL-2018/3 (Sheldrick, 2018)'
_computing_structure_solution 'SHELXS-97 (Sheldrick 2008)'
_diffrn_ambient_temperature 100(2)
_diffrn_measured_fraction_theta_full 0.992
_diffrn_measured_fraction_theta_max 0.917
_diffrn_measurement_device_type 'XtaLAB AFC12 (RINC): Kappa single'
_diffrn_measurement_method '\w scans'
_diffrn_radiation_type MoK\a
_diffrn_radiation_wavelength 0.71073
_diffrn_reflns_av_R_equivalents 0.0374
_diffrn_reflns_av_unetI/netI 0.0372
_diffrn_reflns_Laue_measured_fraction_full 0.992
_diffrn_reflns_Laue_measured_fraction_max 0.917
_diffrn_reflns_limit_h_max 24
_diffrn_reflns_limit_h_min -19
_diffrn_reflns_limit_k_max 11
_diffrn_reflns_limit_k_min -11
_diffrn_reflns_limit_l_max 62
_diffrn_reflns_limit_l_min -67
_diffrn_reflns_number 47290
_diffrn_reflns_point_group_measured_fraction_full 0.992
_diffrn_reflns_point_group_measured_fraction_max 0.917
_diffrn_reflns_theta_full 25.242
_diffrn_reflns_theta_max 30.561
_diffrn_reflns_theta_min 2.841
_exptl_absorpt_coefficient_mu 0.439
_exptl_absorpt_correction_T_max 1.00000
_exptl_absorpt_correction_T_min 0.77824
_exptl_absorpt_correction_type multi-scan
_exptl_absorpt_process_details
;
CrysAlisPro 1.171.39.29d (Rigaku Oxford Diffraction, 2017)
Empirical absorption correction using spherical harmonics,
 implemented in SCALE3 ABSPACK scaling algorithm.
;
_exptl_crystal_colour Yellow
_exptl_crystal_density_diffrn 1.393
_exptl_crystal_description Block
_exptl_crystal_F_000 3136
_exptl_crystal_size_max 0.100
_exptl_crystal_size_mid 0.080
_exptl_crystal_size_min 0.060
_refine_diff_density_max 1.200
_refine_diff_density_min -1.235
_refine_diff_density_rms 0.100
_refine_ls_extinction_method none
_refine_ls_goodness_of_fit_ref 1.026
_refine_ls_hydrogen_treatment constr
_refine_ls_matrix_type full
_refine_ls_number_parameters 461
_refine_ls_number_reflns 10077
_refine_ls_number_restraints 88
_refine_ls_restrained_S_all 1.053
_refine_ls_R_factor_all 0.0976
_refine_ls_R_factor_gt 0.0764
_refine_ls_shift/su_max 0.002
_refine_ls_shift/su_mean 0.000
_refine_ls_structure_factor_coef Fsqd
_refine_ls_weighting_details 'w=1/[\s^2^(Fo^2^)+(0.1070P)^2^+27.0341P] where P=(Fo^2^+2Fc^2^)/3'
_refine_ls_weighting_scheme calc
_refine_ls_wR_factor_gt 0.2016
_refine_ls_wR_factor_ref 0.2146
_reflns_Friedel_coverage 0.000
_reflns_number_gt 7829
_reflns_number_total 10077
_reflns_threshold_expression 'I > 2\s(I)'
_cod_data_source_file d4sc05656f2.cif
_cod_data_source_block C3
_cod_depositor_comments 'Adding full bibliography for 1572830--1572832.cif.'
_cod_original_sg_symbol_H-M 'I 2/a'
_cod_database_code 1572832
_shelx_shelxl_version_number 2018/3
_shelx_space_group_comment
;
The symmetry employed for this shelxl refinement is uniquely defined
by the following loop, which should always be used as a source of
symmetry information in preference to the above space-group names.
They are only intended as comments.
;
_shelx_estimated_absorpt_t_min 0.957
_shelx_estimated_absorpt_t_max 0.974

loop_
_space_group_symop_operation_xyz
'x, y, z'
'-x+1/2, y, -z'
'x+1/2, y+1/2, z+1/2'
'-x+1, y+1/2, -z+1/2'
'-x, -y, -z'
'x-1/2, -y, z'
'-x+1/2, -y+1/2, -z+1/2'
'x, -y+1/2, z+1/2'

loop_
_atom_site_label
_atom_site_type_symbol
_atom_site_fract_x
_atom_site_fract_y
_atom_site_fract_z
_atom_site_U_iso_or_equiv
_atom_site_adp_type
_atom_site_occupancy
_atom_site_site_symmetry_order
_atom_site_calc_flag
_atom_site_refinement_flags_posn
_atom_site_refinement_flags_adp
_atom_site_refinement_flags_occupancy
_atom_site_disorder_assembly
_atom_site_disorder_group
S1 S 0.38183(4) 0.66588(12) 0.44649(2) 0.0377(2) Uani 1 1 d . . . . .
Cl1 Cl 0.72305(6) -0.09864(13) 0.40960(2) 0.0590(3) Uani 1 1 d . . . . .
Cl2 Cl 0.81154(7) -0.15969(12) 0.36245(2) 0.0593(3) Uani 1 1 d . . . . .
F2 F 0.39652(12) 0.6706(3) 0.39269(4) 0.0447(5) Uani 1 1 d . . . . .
F1 F 0.40967(13) 0.4379(3) 0.41191(5) 0.0510(5) Uani 1 1 d . . . . .
F3 F 0.29995(12) 0.5411(3) 0.40422(5) 0.0601(7) Uani 1 1 d . . . . .
O1 O 0.46174(13) 0.6841(3) 0.45208(4) 0.0364(5) Uani 1 1 d . . . . .
N00A N 0.61604(13) 0.3627(3) 0.45633(4) 0.0209(4) Uani 1 1 d . . . . .
C27 C 0.46307(13) 0.8655(3) 0.30543(4) 0.0147(4) Uani 1 1 d . . . . .
C24 C 0.57685(12) 0.7060(3) 0.31282(4) 0.0147(4) Uani 1 1 d . . . . .
C23 C 0.53579(13) 0.5795(3) 0.32324(4) 0.0143(4) Uani 1 1 d . . . . .
C5 C 0.57158(13) 0.2307(3) 0.40950(5) 0.0158(4) Uani 1 1 d . . . . .
C10 C 0.56365(12) 0.2440(3) 0.37943(4) 0.0140(4) Uani 1 1 d . . . . .
C26 C 0.54051(13) 0.8482(3) 0.30458(5) 0.0155(4) Uani 1 1 d . . . . .
H26 H 0.569031 0.934446 0.298302 0.019 Uiso 1 1 calc R U . . .
C30 C 0.45787(13) 0.5984(3) 0.32476(4) 0.0144(4) Uani 1 1 d . . . . .
C29 C 0.42289(12) 0.7389(3) 0.31550(5) 0.0157(4) Uani 1 1 d . . . . .
H29 H 0.370176 0.748737 0.316059 0.019 Uiso 1 1 calc R U . . .
C21 C 0.58251(12) 0.2972(3) 0.28290(5) 0.0143(4) Uani 1 1 d . . . . .
C14 C 0.61380(12) 0.3099(3) 0.31115(4) 0.0134(4) Uani 1 1 d . . . . .
C1 C 0.57953(13) 0.3897(3) 0.36546(4) 0.0150(4) Uani 1 1 d . . . . .
C9 C 0.53763(13) 0.1093(3) 0.36339(5) 0.0179(4) Uani 1 1 d . . . . .
H9 H 0.532893 0.117354 0.343557 0.022 Uiso 1 1 calc R U . . .
O2 O 0.34762(15) 0.5513(5) 0.46387(5) 0.0624(9) Uani 1 1 d . . . . .
C20 C 0.61629(13) 0.1993(3) 0.26400(5) 0.0160(4) Uani 1 1 d . . . . .
H20 H 0.594052 0.190955 0.245366 0.019 Uiso 1 1 calc R U . . .
C17 C 0.71321(13) 0.1299(3) 0.29907(5) 0.0167(4) Uani 1 1 d . . . . .
H17 H 0.758351 0.074572 0.304530 0.020 Uiso 1 1 calc R U . . .
C15 C 0.68105(12) 0.2244(3) 0.31875(5) 0.0152(4) Uani 1 1 d . . . . .
C31 C 0.41074(14) 0.4643(3) 0.33500(5) 0.0198(5) Uani 1 1 d . . . . .
H31A H 0.410630 0.374874 0.321869 0.030 Uiso 1 1 calc R U . . .
H31B H 0.359275 0.501715 0.336241 0.030 Uiso 1 1 calc R U . . .
H31C H 0.431808 0.429472 0.353525 0.030 Uiso 1 1 calc R U . . .
C3 C 0.60060(13) 0.3676(3) 0.42488(5) 0.0173(4) Uani 1 1 d . . . . .
C34 C 0.61428(14) 0.5067(3) 0.41138(5) 0.0202(5) Uani 1 1 d . . . . .
H34 H 0.632460 0.596558 0.421909 0.024 Uiso 1 1 calc R U . . .
O3 O 0.34135(17) 0.8130(4) 0.44241(6) 0.0620(9) Uani 1 1 d . . . . .
C18 C 0.68142(13) 0.1137(3) 0.27157(5) 0.0170(4) Uani 1 1 d . . . . .
C28 C 0.42400(14) 1.0165(3) 0.29548(5) 0.0202(5) Uani 1 1 d . . . . .
H28A H 0.460977 1.092174 0.289385 0.030 Uiso 1 1 calc R U . . .
H28B H 0.398432 1.063214 0.310818 0.030 Uiso 1 1 calc R U . . .
H28C H 0.387162 0.992269 0.279771 0.030 Uiso 1 1 calc R U . . .
C6 C 0.55022(14) 0.0834(3) 0.42130(5) 0.0203(5) Uani 1 1 d . . . . .
H6 H 0.553616 0.072069 0.441079 0.024 Uiso 1 1 calc R U . . .
C8 C 0.51923(15) -0.0310(3) 0.37549(5) 0.0225(5) Uani 1 1 d . . . . .
H8 H 0.502880 -0.119379 0.364214 0.027 Uiso 1 1 calc R U . . .
C22 C 0.51274(13) 0.3850(3) 0.27126(5) 0.0179(4) Uani 1 1 d . . . . .
H22A H 0.473863 0.376008 0.284404 0.027 Uiso 1 1 calc R U . . .
H22B H 0.494479 0.338287 0.253239 0.027 Uiso 1 1 calc R U . . .
H22C H 0.524787 0.497547 0.268623 0.027 Uiso 1 1 calc R U . . .
C2 C 0.60171(14) 0.5183(3) 0.38202(5) 0.0188(4) Uani 1 1 d . . . . .
H2 H 0.608762 0.618235 0.373339 0.023 Uiso 1 1 calc R U . . .
C7 C 0.52479(15) -0.0430(3) 0.40484(5) 0.0228(5) Uani 1 1 d . . . . .
H7 H 0.510865 -0.139319 0.413405 0.027 Uiso 1 1 calc R U . . .
C25 C 0.66027(14) 0.6917(3) 0.31027(6) 0.0235(5) Uani 1 1 d . . . . .
H25A H 0.684347 0.643727 0.327365 0.035 Uiso 1 1 calc R U . . .
H25B H 0.681464 0.797625 0.307627 0.035 Uiso 1 1 calc R U . . .
H25C H 0.669014 0.624312 0.294172 0.035 Uiso 1 1 calc R U . . .
C19 C 0.71611(15) 0.0089(3) 0.25065(5) 0.0236(5) Uani 1 1 d . . . . .
H19A H 0.676433 -0.040226 0.238197 0.035 Uiso 1 1 calc R U . . .
H19B H 0.746012 -0.074471 0.260567 0.035 Uiso 1 1 calc R U . . .
H19C H 0.748456 0.073245 0.239581 0.035 Uiso 1 1 calc R U . . .
C16 C 0.72243(14) 0.2349(3) 0.34763(5) 0.0223(5) Uani 1 1 d . . . . .
H16A H 0.723152 0.345814 0.354016 0.033 Uiso 1 1 calc R U . . .
H16B H 0.773972 0.197066 0.346802 0.033 Uiso 1 1 calc R U . . .
H16C H 0.696888 0.168800 0.360736 0.033 Uiso 1 1 calc R U . . .
C13 C 0.67180(16) 0.2329(3) 0.46518(6) 0.0267(5) Uani 1 1 d . . . . .
H13A H 0.650418 0.128923 0.459753 0.040 Uiso 1 1 calc R U . . .
H13B H 0.683004 0.236315 0.485534 0.040 Uiso 1 1 calc R U . . .
H13C H 0.718049 0.249508 0.455986 0.040 Uiso 1 1 calc R U . . .
C11 C 0.65078(19) 0.5156(3) 0.46799(5) 0.0308(6) Uani 1 1 d . . . . .
H11A H 0.698001 0.535260 0.459610 0.046 Uiso 1 1 calc R U . . .
H11B H 0.660570 0.506184 0.488347 0.046 Uiso 1 1 calc R U . . .
H11C H 0.616251 0.604307 0.463581 0.046 Uiso 1 1 calc R U . . .
C12 C 0.54386(17) 0.3430(4) 0.47025(5) 0.0291(6) Uani 1 1 d . . . . .
H12A H 0.510415 0.432625 0.465166 0.044 Uiso 1 1 calc R U . . .
H12B H 0.554916 0.340332 0.490610 0.044 Uiso 1 1 calc R U . . .
H12C H 0.519482 0.243267 0.463985 0.044 Uiso 1 1 calc R U . . .
C32 C 0.37141(17) 0.5734(4) 0.41206(6) 0.0362(7) Uani 1 1 d . . . . .
B1 B 0.57594(14) 0.4189(3) 0.33275(5) 0.0137(4) Uani 1 1 d . . . . .
C33 C 0.8121(2) -0.0831(5) 0.39653(8) 0.0452(8) Uani 1 1 d . . . . .
H33A H 0.827435 0.030117 0.396499 0.054 Uiso 1 1 calc R U . . .
H33B H 0.849302 -0.142014 0.409013 0.054 Uiso 1 1 calc R U . . .
Cl4B Cl 0.2518(2) 0.13968(19) 0.49384(5) 0.0478(8) Uani 0.520(3) 1 d D U P A -1
C4B C 0.3352(3) 0.1382(8) 0.47692(13) 0.0361(13) Uani 0.520(3) 1 d D U P A -1
H4BA H 0.339900 0.239675 0.466712 0.043 Uiso 0.520(3) 1 calc R U P A -1
H4BB H 0.333364 0.050485 0.463084 0.043 Uiso 0.520(3) 1 calc R U P A -1
Cl3 Cl 0.41529(9) 0.1127(2) 0.50145(4) 0.0414(5) Uani 0.520(3) 1 d D U P A -1
Cl3A Cl 0.3810(6) 0.1711(14) 0.46585(19) 0.239(4) Uani 0.480(3) 1 d D U P A -2
Cl4C Cl 0.4478(5) 0.0875(9) 0.51813(16) 0.186(3) Uani 0.480(3) 1 d D U P A -2
C4C C 0.3884(15) 0.009(3) 0.4907(4) 0.174(6) Uani 0.480(3) 1 d D U P A -2
H4CA H 0.338859 -0.019149 0.497088 0.209 Uiso 0.480(3) 1 calc R U P A -2
H4CB H 0.410645 -0.086930 0.482646 0.209 Uiso 0.480(3) 1 calc R U P A -2

loop_
_atom_site_aniso_label
_atom_site_aniso_U_11
_atom_site_aniso_U_22
_atom_site_aniso_U_33
_atom_site_aniso_U_23
_atom_site_aniso_U_13
_atom_site_aniso_U_12
S1 0.0334(4) 0.0658(6) 0.0142(3) 0.0086(3) 0.0039(3) 0.0121(4)
Cl1 0.0585(6) 0.0538(6) 0.0680(7) -0.0174(5) 0.0247(5) -0.0190(5)
Cl2 0.0777(7) 0.0469(5) 0.0546(6) -0.0125(4) 0.0123(5) 0.0216(5)
F2 0.0592(12) 0.0594(13) 0.0162(8) 0.0015(8) 0.0067(8) -0.0186(10)
F1 0.0550(13) 0.0502(12) 0.0464(12) -0.0055(10) -0.0050(10) -0.0053(10)
F3 0.0355(11) 0.0959(19) 0.0457(12) 0.0207(12) -0.0156(9) -0.0199(11)
O1 0.0375(11) 0.0459(13) 0.0241(10) -0.0001(9) -0.0065(8) 0.0037(10)
N00A 0.0311(11) 0.0209(10) 0.0103(8) 0.0002(7) 0.0001(8) 0.0000(8)
C27 0.0192(10) 0.0130(10) 0.0117(9) -0.0014(7) -0.0001(8) 0.0004(8)
C24 0.0161(10) 0.0158(10) 0.0121(9) -0.0007(8) 0.0020(7) -0.0018(8)
C23 0.0196(10) 0.0137(10) 0.0099(9) -0.0005(7) 0.0027(7) -0.0014(8)
C5 0.0183(10) 0.0181(10) 0.0115(9) 0.0020(8) 0.0031(8) 0.0001(8)
C10 0.0172(10) 0.0134(10) 0.0117(9) 0.0001(7) 0.0026(7) -0.0003(8)
C26 0.0196(11) 0.0139(10) 0.0132(9) 0.0000(8) 0.0020(8) -0.0035(8)
C30 0.0192(10) 0.0130(10) 0.0115(9) -0.0009(7) 0.0036(8) -0.0021(8)
C29 0.0154(10) 0.0177(10) 0.0142(10) -0.0021(8) 0.0032(8) -0.0011(8)
C21 0.0174(10) 0.0129(9) 0.0130(9) 0.0014(7) 0.0029(8) -0.0012(8)
C14 0.0168(10) 0.0118(9) 0.0117(9) 0.0018(7) 0.0019(7) -0.0011(7)
C1 0.0184(10) 0.0158(10) 0.0107(9) 0.0011(8) 0.0010(8) 0.0017(8)
C9 0.0227(11) 0.0175(10) 0.0137(10) -0.0010(8) 0.0020(8) -0.0022(8)
O2 0.0450(14) 0.116(3) 0.0273(12) 0.0324(15) 0.0078(10) 0.0004(16)
C20 0.0193(10) 0.0164(10) 0.0126(10) 0.0001(8) 0.0032(8) -0.0025(8)
C17 0.0147(10) 0.0157(10) 0.0199(11) 0.0015(8) 0.0034(8) 0.0000(8)
C15 0.0145(10) 0.0164(10) 0.0148(10) 0.0020(8) 0.0012(8) -0.0023(8)
C31 0.0224(11) 0.0156(10) 0.0223(11) 0.0024(9) 0.0072(9) -0.0027(8)
C3 0.0229(11) 0.0188(11) 0.0102(9) -0.0004(8) 0.0022(8) 0.0012(8)
C34 0.0297(12) 0.0165(11) 0.0141(10) -0.0016(8) 0.0007(9) -0.0019(9)
O3 0.0598(17) 0.091(2) 0.0361(13) 0.0043(14) 0.0080(12) 0.0426(16)
C18 0.0183(10) 0.0148(10) 0.0187(10) -0.0017(8) 0.0069(8) -0.0021(8)
C28 0.0214(11) 0.0147(10) 0.0244(12) 0.0018(9) 0.0019(9) 0.0018(8)
C6 0.0256(12) 0.0217(11) 0.0135(10) 0.0047(8) 0.0018(9) -0.0035(9)
C8 0.0296(13) 0.0188(11) 0.0187(11) -0.0013(9) 0.0007(9) -0.0069(9)
C22 0.0228(11) 0.0185(10) 0.0120(10) 0.0003(8) -0.0012(8) 0.0037(9)
C2 0.0299(12) 0.0145(10) 0.0119(10) 0.0014(8) 0.0016(8) -0.0016(9)
C7 0.0287(13) 0.0192(11) 0.0203(11) 0.0047(9) 0.0018(9) -0.0062(9)
C25 0.0177(11) 0.0211(12) 0.0323(13) 0.0061(10) 0.0053(9) -0.0008(9)
C19 0.0242(12) 0.0238(12) 0.0235(12) -0.0069(10) 0.0062(9) 0.0014(9)
C16 0.0187(11) 0.0320(13) 0.0157(10) 0.0010(9) -0.0008(8) 0.0035(9)
C13 0.0322(14) 0.0265(13) 0.0200(12) 0.0032(10) -0.0057(10) 0.0031(10)
C11 0.0521(17) 0.0246(13) 0.0144(11) -0.0036(9) -0.0036(11) -0.0054(12)
C12 0.0365(15) 0.0384(15) 0.0133(11) 0.0017(10) 0.0077(10) 0.0042(12)
C32 0.0308(15) 0.056(2) 0.0211(13) 0.0067(13) -0.0030(11) -0.0117(14)
B1 0.0156(11) 0.0142(11) 0.0114(10) 0.0013(8) 0.0014(8) -0.0022(8)
C33 0.0350(17) 0.0465(19) 0.053(2) -0.0144(16) -0.0010(15) 0.0025(14)
Cl4B 0.0343(8) 0.0380(8) 0.072(2) 0.0017(7) 0.0063(17) 0.0006(8)
C4B 0.036(3) 0.035(3) 0.039(3) 0.009(2) 0.009(2) -0.003(2)
Cl3 0.0316(8) 0.0464(9) 0.0464(10) 0.0130(7) 0.0041(6) -0.0056(6)
Cl3A 0.240(9) 0.286(10) 0.195(7) 0.019(7) 0.042(7) -0.074(8)
Cl4C 0.249(8) 0.155(5) 0.151(5) 0.043(4) 0.001(5) -0.037(5)
C4C 0.181(12) 0.164(12) 0.175(12) -0.001(12) 0.001(12) -0.015(12)

loop_
_atom_type_symbol
_atom_type_description
_atom_type_scat_dispersion_real
_atom_type_scat_dispersion_imag
_atom_type_scat_source
C C 0.0033 0.0016 'International Tables Vol C Tables 4.2.6.8 and 6.1.1.4'
H H 0.0000 0.0000 'International Tables Vol C Tables 4.2.6.8 and 6.1.1.4'
B B 0.0013 0.0007 'International Tables Vol C Tables 4.2.6.8 and 6.1.1.4'
Cl Cl 0.1484 0.1585 'International Tables Vol C Tables 4.2.6.8 and 6.1.1.4'
F F 0.0171 0.0103 'International Tables Vol C Tables 4.2.6.8 and 6.1.1.4'
N N 0.0061 0.0033 'International Tables Vol C Tables 4.2.6.8 and 6.1.1.4'
O O 0.0106 0.0060 'International Tables Vol C Tables 4.2.6.8 and 6.1.1.4'
S S 0.1246 0.1234 'International Tables Vol C Tables 4.2.6.8 and 6.1.1.4'

loop_
_geom_angle_atom_site_label_1
_geom_angle_atom_site_label_2
_geom_angle_atom_site_label_3
_geom_angle
_geom_angle_site_symmetry_1
_geom_angle_site_symmetry_3
_geom_angle_publ_flag
O3 S1 O1 114.51(19) . . ?
O3 S1 O2 114.75(19) . . ?
O1 S1 O2 115.24(15) . . ?
O3 S1 C32 103.36(16) . . ?
O1 S1 C32 103.82(14) . . ?
O2 S1 C32 102.87(18) . . ?
C3 N00A C12 110.59(19) . . ?
C3 N00A C11 112.37(19) . . ?
C12 N00A C11 105.6(2) . . ?
C3 N00A C13 111.16(19) . . ?
C12 N00A C13 111.4(2) . . ?
C11 N00A C13 105.4(2) . . ?
C29 C27 C26 118.2(2) . . ?
C29 C27 C28 120.9(2) . . ?
C26 C27 C28 120.9(2) . . ?
C26 C24 C23 120.0(2) . . ?
C26 C24 C25 118.9(2) . . ?
C23 C24 C25 121.1(2) . . ?
C24 C23 C30 118.7(2) . . ?
C24 C23 B1 120.6(2) . . ?
C30 C23 B1 120.64(19) . . ?
C6 C5 C3 126.0(2) . . ?
C6 C5 C10 117.2(2) . . ?
C3 C5 C10 116.8(2) . . ?
C9 C10 C1 119.6(2) . . ?
C9 C10 C5 118.6(2) . . ?
C1 C10 C5 121.8(2) . . ?
C27 C26 C24 121.3(2) . . ?
C27 C26 H26 119.4 . . ?
C24 C26 H26 119.4 . . ?
C29 C30 C23 120.0(2) . . ?
C29 C30 C31 119.1(2) . . ?
C23 C30 C31 120.8(2) . . ?
C30 C29 C27 121.8(2) . . ?
C30 C29 H29 119.1 . . ?
C27 C29 H29 119.1 . . ?
C20 C21 C14 120.2(2) . . ?
C20 C21 C22 115.82(19) . . ?
C14 C21 C22 124.01(19) . . ?
C15 C14 C21 117.54(19) . . ?
C15 C14 B1 121.72(19) . . ?
C21 C14 B1 120.72(19) . . ?
C2 C1 C10 117.3(2) . . ?
C2 C1 B1 115.8(2) . . ?
C10 C1 B1 127.0(2) . . ?
C8 C9 C10 122.4(2) . . ?
C8 C9 H9 118.8 . . ?
C10 C9 H9 118.8 . . ?
C18 C20 C21 122.2(2) . . ?
C18 C20 H20 118.9 . . ?
C21 C20 H20 118.9 . . ?
C15 C17 C18 122.4(2) . . ?
C15 C17 H17 118.8 . . ?
C18 C17 H17 118.8 . . ?
C17 C15 C14 120.2(2) . . ?
C17 C15 C16 117.0(2) . . ?
C14 C15 C16 122.8(2) . . ?
C30 C31 H31A 109.5 . . ?
C30 C31 H31B 109.5 . . ?
H31A C31 H31B 109.5 . . ?
C30 C31 H31C 109.5 . . ?
H31A C31 H31C 109.5 . . ?
H31B C31 H31C 109.5 . . ?
C34 C3 C5 120.8(2) . . ?
C34 C3 N00A 118.1(2) . . ?
C5 C3 N00A 121.1(2) . . ?
C3 C34 C2 120.7(2) . . ?
C3 C34 H34 119.6 . . ?
C2 C34 H34 119.6 . . ?
C20 C18 C17 117.5(2) . . ?
C20 C18 C19 120.7(2) . . ?
C17 C18 C19 121.8(2) . . ?
C27 C28 H28A 109.5 . . ?
C27 C28 H28B 109.5 . . ?
H28A C28 H28B 109.5 . . ?
C27 C28 H28C 109.5 . . ?
H28A C28 H28C 109.5 . . ?
H28B C28 H28C 109.5 . . ?
C7 C6 C5 121.9(2) . . ?
C7 C6 H6 119.1 . . ?
C5 C6 H6 119.1 . . ?
C9 C8 C7 119.2(2) . . ?
C9 C8 H8 120.4 . . ?
C7 C8 H8 120.4 . . ?
C21 C22 H22A 109.5 . . ?
C21 C22 H22B 109.5 . . ?
H22A C22 H22B 109.5 . . ?
C21 C22 H22C 109.5 . . ?
H22A C22 H22C 109.5 . . ?
H22B C22 H22C 109.5 . . ?
C1 C2 C34 122.3(2) . . ?
C1 C2 H2 118.8 . . ?
C34 C2 H2 118.8 . . ?
C6 C7 C8 120.7(2) . . ?
C6 C7 H7 119.6 . . ?
C8 C7 H7 119.6 . . ?
C24 C25 H25A 109.5 . . ?
C24 C25 H25B 109.5 . . ?
H25A C25 H25B 109.5 . . ?
C24 C25 H25C 109.5 . . ?
H25A C25 H25C 109.5 . . ?
H25B C25 H25C 109.5 . . ?
C18 C19 H19A 109.5 . . ?
C18 C19 H19B 109.5 . . ?
H19A C19 H19B 109.5 . . ?
C18 C19 H19C 109.5 . . ?
H19A C19 H19C 109.5 . . ?
H19B C19 H19C 109.5 . . ?
C15 C16 H16A 109.5 . . ?
C15 C16 H16B 109.5 . . ?
H16A C16 H16B 109.5 . . ?
C15 C16 H16C 109.5 . . ?
H16A C16 H16C 109.5 . . ?
H16B C16 H16C 109.5 . . ?
N00A C13 H13A 109.5 . . ?
N00A C13 H13B 109.5 . . ?
H13A C13 H13B 109.5 . . ?
N00A C13 H13C 109.5 . . ?
H13A C13 H13C 109.5 . . ?
H13B C13 H13C 109.5 . . ?
N00A C11 H11A 109.5 . . ?
N00A C11 H11B 109.5 . . ?
H11A C11 H11B 109.5 . . ?
N00A C11 H11C 109.5 . . ?
H11A C11 H11C 109.5 . . ?
H11B C11 H11C 109.5 . . ?
N00A C12 H12A 109.5 . . ?
N00A C12 H12B 109.5 . . ?
H12A C12 H12B 109.5 . . ?
N00A C12 H12C 109.5 . . ?
H12A C12 H12C 109.5 . . ?
H12B C12 H12C 109.5 . . ?
F1 C32 F3 107.9(3) . . ?
F1 C32 F2 108.4(3) . . ?
F3 C32 F2 107.4(2) . . ?
F1 C32 S1 110.9(2) . . ?
F3 C32 S1 111.5(2) . . ?
F2 C32 S1 110.7(2) . . ?
C14 B1 C23 121.12(18) . . ?
C14 B1 C1 125.18(19) . . ?
C23 B1 C1 113.50(19) . . ?
Cl2 C33 Cl1 111.6(2) . . ?
Cl2 C33 H33A 109.3 . . ?
Cl1 C33 H33A 109.3 . . ?
Cl2 C33 H33B 109.3 . . ?
Cl1 C33 H33B 109.3 . . ?
H33A C33 H33B 108.0 . . ?
Cl4B C4B Cl3 111.2(4) . . ?
Cl4B C4B H4BA 109.4 . . ?
Cl3 C4B H4BA 109.4 . . ?
Cl4B C4B H4BB 109.4 . . ?
Cl3 C4B H4BB 109.4 . . ?
H4BA C4B H4BB 108.0 . . ?
Cl4C C4C Cl3A 102.5(10) . . ?
Cl4C C4C H4CA 111.3 . . ?
Cl3A C4C H4CA 111.3 . . ?
Cl4C C4C H4CB 111.3 . . ?
Cl3A C4C H4CB 111.3 . . ?
H4CA C4C H4CB 109.2 . . ?

loop_
_geom_bond_atom_site_label_1
_geom_bond_atom_site_label_2
_geom_bond_distance
_geom_bond_site_symmetry_2
_geom_bond_publ_flag
S1 O3 1.438(3) . ?
S1 O1 1.441(2) . ?
S1 O2 1.442(3) . ?
S1 C32 1.820(3) . ?
Cl1 C33 1.766(4) . ?
Cl2 C33 1.755(4) . ?
F2 C32 1.342(3) . ?
F1 C32 1.329(4) . ?
F3 C32 1.331(4) . ?
N00A C3 1.511(3) . ?
N00A C12 1.512(4) . ?
N00A C11 1.514(3) . ?
N00A C13 1.514(3) . ?
C27 C29 1.392(3) . ?
C27 C26 1.398(3) . ?
C27 C28 1.507(3) . ?
C24 C26 1.400(3) . ?
C24 C23 1.408(3) . ?
C24 C25 1.513(3) . ?
C23 C30 1.412(3) . ?
C23 B1 1.578(3) . ?
C5 C6 1.426(3) . ?
C5 C3 1.440(3) . ?
C5 C10 1.441(3) . ?
C10 C9 1.424(3) . ?
C10 C1 1.435(3) . ?
C26 H26 0.9500 . ?
C30 C29 1.391(3) . ?
C30 C31 1.514(3) . ?
C29 H29 0.9500 . ?
C21 C20 1.398(3) . ?
C21 C14 1.426(3) . ?
C21 C22 1.516(3) . ?
C14 C15 1.423(3) . ?
C14 B1 1.577(3) . ?
C1 C2 1.379(3) . ?
C1 B1 1.583(3) . ?
C9 C8 1.366(3) . ?
C9 H9 0.9500 . ?
C20 C18 1.392(3) . ?
C20 H20 0.9500 . ?
C17 C15 1.393(3) . ?
C17 C18 1.398(3) . ?
C17 H17 0.9500 . ?
C15 C16 1.517(3) . ?
C31 H31A 0.9800 . ?
C31 H31B 0.9800 . ?
C31 H31C 0.9800 . ?
C3 C34 1.367(3) . ?
C34 C2 1.410(3) . ?
C34 H34 0.9500 . ?
C18 C19 1.507(3) . ?
C28 H28A 0.9800 . ?
C28 H28B 0.9800 . ?
C28 H28C 0.9800 . ?
C6 C7 1.377(4) . ?
C6 H6 0.9500 . ?
C8 C7 1.406(3) . ?
C8 H8 0.9500 . ?
C22 H22A 0.9800 . ?
C22 H22B 0.9800 . ?
C22 H22C 0.9800 . ?
C2 H2 0.9500 . ?
C7 H7 0.9500 . ?
C25 H25A 0.9800 . ?
C25 H25B 0.9800 . ?
C25 H25C 0.9800 . ?
C19 H19A 0.9800 . ?
C19 H19B 0.9800 . ?
C19 H19C 0.9800 . ?
C16 H16A 0.9800 . ?
C16 H16B 0.9800 . ?
C16 H16C 0.9800 . ?
C13 H13A 0.9800 . ?
C13 H13B 0.9800 . ?
C13 H13C 0.9800 . ?
C11 H11A 0.9800 . ?
C11 H11B 0.9800 . ?
C11 H11C 0.9800 . ?
C12 H12A 0.9800 . ?
C12 H12B 0.9800 . ?
C12 H12C 0.9800 . ?
C33 H33A 0.9900 . ?
C33 H33B 0.9900 . ?
Cl4B C4B 1.759(6) . ?
C4B Cl3 1.789(6) . ?
C4B H4BA 0.9900 . ?
C4B H4BB 0.9900 . ?
Cl3A C4C 1.810(17) . ?
Cl4C C4C 1.748(17) . ?
C4C H4CA 0.9900 . ?
C4C H4CB 0.9900 . ?

loop_
_geom_torsion_atom_site_label_1
_geom_torsion_atom_site_label_2
_geom_torsion_atom_site_label_3
_geom_torsion_atom_site_label_4
_geom_torsion
_geom_torsion_site_symmetry_1
_geom_torsion_site_symmetry_2
_geom_torsion_site_symmetry_3
_geom_torsion_site_symmetry_4
_geom_torsion_publ_flag
C26 C24 C23 C30 0.9(3) . . . . ?
C25 C24 C23 C30 -179.0(2) . . . . ?
C26 C24 C23 B1 -179.7(2) . . . . ?
C25 C24 C23 B1 0.4(3) . . . . ?
C6 C5 C10 C9 -2.0(3) . . . . ?
C3 C5 C10 C9 177.8(2) . . . . ?
C6 C5 C10 C1 176.5(2) . . . . ?
C3 C5 C10 C1 -3.7(3) . . . . ?
C29 C27 C26 C24 1.9(3) . . . . ?
C28 C27 C26 C24 -177.6(2) . . . . ?
C23 C24 C26 C27 -2.6(3) . . . . ?
C25 C24 C26 C27 177.4(2) . . . . ?
C24 C23 C30 C29 1.4(3) . . . . ?
B1 C23 C30 C29 -178.1(2) . . . . ?
C24 C23 C30 C31 178.2(2) . . . . ?
B1 C23 C30 C31 -1.2(3) . . . . ?
C23 C30 C29 C27 -2.1(3) . . . . ?
C31 C30 C29 C27 -179.0(2) . . . . ?
C26 C27 C29 C30 0.5(3) . . . . ?
C28 C27 C29 C30 179.9(2) . . . . ?
C20 C21 C14 C15 2.1(3) . . . . ?
C22 C21 C14 C15 -177.9(2) . . . . ?
C20 C21 C14 B1 -179.6(2) . . . . ?
C22 C21 C14 B1 0.5(3) . . . . ?
C9 C10 C1 C2 177.5(2) . . . . ?
C5 C10 C1 C2 -1.0(3) . . . . ?
C9 C10 C1 B1 -3.8(3) . . . . ?
C5 C10 C1 B1 177.7(2) . . . . ?
C1 C10 C9 C8 -177.8(2) . . . . ?
C5 C10 C9 C8 0.7(4) . . . . ?
C14 C21 C20 C18 -1.2(3) . . . . ?
C22 C21 C20 C18 178.8(2) . . . . ?
C18 C17 C15 C14 -0.5(3) . . . . ?
C18 C17 C15 C16 -178.4(2) . . . . ?
C21 C14 C15 C17 -1.3(3) . . . . ?
B1 C14 C15 C17 -179.6(2) . . . . ?
C21 C14 C15 C16 176.5(2) . . . . ?
B1 C14 C15 C16 -1.8(3) . . . . ?
C6 C5 C3 C34 -175.3(2) . . . . ?
C10 C5 C3 C34 4.8(3) . . . . ?
C6 C5 C3 N00A 4.0(4) . . . . ?
C10 C5 C3 N00A -175.8(2) . . . . ?
C12 N00A C3 C34 113.5(3) . . . . ?
C11 N00A C3 C34 -4.2(3) . . . . ?
C13 N00A C3 C34 -122.1(2) . . . . ?
C12 N00A C3 C5 -65.8(3) . . . . ?
C11 N00A C3 C5 176.4(2) . . . . ?
C13 N00A C3 C5 58.5(3) . . . . ?
C5 C3 C34 C2 -1.3(4) . . . . ?
N00A C3 C34 C2 179.3(2) . . . . ?
C21 C20 C18 C17 -0.7(3) . . . . ?
C21 C20 C18 C19 179.8(2) . . . . ?
C15 C17 C18 C20 1.6(3) . . . . ?
C15 C17 C18 C19 -178.9(2) . . . . ?
C3 C5 C6 C7 -178.2(2) . . . . ?
C10 C5 C6 C7 1.6(4) . . . . ?
C10 C9 C8 C7 1.1(4) . . . . ?
C10 C1 C2 C34 4.8(4) . . . . ?
B1 C1 C2 C34 -174.0(2) . . . . ?
C3 C34 C2 C1 -3.8(4) . . . . ?
C5 C6 C7 C8 0.2(4) . . . . ?
C9 C8 C7 C6 -1.6(4) . . . . ?
O3 S1 C32 F1 176.6(2) . . . . ?
O1 S1 C32 F1 56.8(2) . . . . ?
O2 S1 C32 F1 -63.7(2) . . . . ?
O3 S1 C32 F3 -63.1(3) . . . . ?
O1 S1 C32 F3 177.0(2) . . . . ?
O2 S1 C32 F3 56.6(3) . . . . ?
O3 S1 C32 F2 56.3(3) . . . . ?
O1 S1 C32 F2 -63.5(3) . . . . ?
O2 S1 C32 F2 176.0(2) . . . . ?
C15 C14 B1 C23 144.0(2) . . . . ?
C21 C14 B1 C23 -34.2(3) . . . . ?
C15 C14 B1 C1 -30.6(3) . . . . ?
C21 C14 B1 C1 151.1(2) . . . . ?
C24 C23 B1 C14 -64.0(3) . . . . ?
C30 C23 B1 C14 115.5(2) . . . . ?
C24 C23 B1 C1 111.3(2) . . . . ?
C30 C23 B1 C1 -69.3(3) . . . . ?
C2 C1 B1 C14 129.0(2) . . . . ?
C10 C1 B1 C14 -49.7(3) . . . . ?
C2 C1 B1 C23 -46.0(3) . . . . ?
C10 C1 B1 C23 135.3(2) . . . . ?
